data_2225898
loop_
_publ_author_name
'Hartung, Jens'
'Stapf, Georg'
'Bergstr\"asser, Uwe'

_publ_section_title
;
 Dimethyl <i>cis</i>-4-hydroxymethylpiperidine-2,6-dicarboxylate
;
_journal_coeditor_code IM2176
_journal_issue 5
_journal_name_full 'Acta Crystallographica Section E'
_journal_page_first o1013
_journal_paper_doi 10.1107/S1600536810010925
_journal_volume 66
_journal_year 2010
_chemical_formula_iupac 'C10 H17 N O5'
_chemical_formula_moiety 'C10 H17 N O5'
_chemical_formula_sum 'C10 H17 N O5'
_chemical_formula_weight 231.25
_chemical_name_common '4-Hydroxymethyl-piperidine-2,6-dicarboxylic acid dimethyl ester'
_chemical_name_systematic
;
Dimethyl <i>cis</i>-4-hydroxymethylpiperidine-2,6-dicarboxylate
;
_space_group_IT_number 14
_symmetry_cell_setting monoclinic
_symmetry_space_group_name_Hall '-P 2ybc'
_symmetry_space_group_name_H-M 'P 1 21/c 1'
_audit_creation_method 'WinGX routine CIF_UPDATE'
_cell_angle_alpha 90
_cell_angle_beta 90.503(4)
_cell_angle_gamma 90
_cell_formula_units_Z 4
_cell_length_a 9.1403(4)
_cell_length_b 7.9153(3)
_cell_length_c 16.0199(6)
_cell_measurement_reflns_used 2439
_cell_measurement_temperature 150(2)
_cell_measurement_theta_max 31.1448
_cell_measurement_theta_min 3.5750
_cell_volume 1158.97(8)
_computing_cell_refinement
;
CrysAlis CCD (Oxford Diffraction, 2007)
;
_computing_data_collection
;
CrysAlis CCD (Oxford Diffraction, 2007)
;
_computing_data_reduction
;
CrysAlis CCD (Oxford Diffraction, 2007)
;
_computing_molecular_graphics 'ORTEP-3 (Version 1.08; Farrugia, 1997)'
_computing_publication_material 'WinGX (Farrugia, 1999)'
_computing_structure_refinement 'SHELXL97 (Sheldrick, 2008)'
_computing_structure_solution 'SHELXS97 (Sheldrick, 2008)'
_diffrn_ambient_temperature 150(2)
_diffrn_detector_area_resol_mean 16.1399
_diffrn_measured_fraction_theta_full 0.952
_diffrn_measured_fraction_theta_max 0.952
_diffrn_measurement_device_type
;
Oxford Diffraction Xcalibur diffractometer
with a Sapphire CCD detector
;
_diffrn_measurement_method
;
Rotation method data acquisition using omega and phi scans
;
_diffrn_radiation_monochromator graphite
_diffrn_radiation_source 'Enhance (Mo) X-ray Source'
_diffrn_radiation_type 'Mo K\a'
_diffrn_radiation_wavelength 0.71073
_diffrn_reflns_av_R_equivalents 0.0449
_diffrn_reflns_limit_h_max 13
_diffrn_reflns_limit_h_min -13
_diffrn_reflns_limit_k_max 11
_diffrn_reflns_limit_k_min -11
_diffrn_reflns_limit_l_max 23
_diffrn_reflns_limit_l_min -23
_diffrn_reflns_number 9123
_diffrn_reflns_theta_full 31.06
_diffrn_reflns_theta_max 31.06
_diffrn_reflns_theta_min 3.62
_exptl_absorpt_coefficient_mu 0.106
_exptl_absorpt_correction_type none
_exptl_crystal_colour colourless
_exptl_crystal_density_diffrn 1.325
_exptl_crystal_density_method 'not measured'
_exptl_crystal_description prism
_exptl_crystal_F_000 496
_exptl_crystal_size_max 0.35
_exptl_crystal_size_mid 0.25
_exptl_crystal_size_min 0.20
_refine_diff_density_max 0.407
_refine_diff_density_min -0.404
_refine_ls_extinction_method none
_refine_ls_goodness_of_fit_ref 0.894
_refine_ls_hydrogen_treatment mixed
_refine_ls_matrix_type full
_refine_ls_number_parameters 149
_refine_ls_number_reflns 3542
_refine_ls_number_restraints 0
_refine_ls_restrained_S_all 0.894
_refine_ls_R_factor_gt 0.0441
_refine_ls_shift/su_max 0
_refine_ls_structure_factor_coef Fsqd
_refine_ls_weighting_details 'calc w=1/[\s^2^(Fo^2^)+(0.0827P)^2^+0.0000P] where P=(Fo^2^+2Fc^2^)/3'
_refine_ls_weighting_scheme calc
_refine_ls_wR_factor_ref 0.146
_reflns_number_gt 1862
_reflns_number_total 3542
_reflns_threshold_expression I>2\s(I)
_cod_data_source_file im2176.cif
_cod_data_source_block I
_cod_original_sg_symbol_H-M 'P 21/c'
_cod_database_code 2225898
_cod_database_fobs_code 2225898

loop_
_symmetry_equiv_pos_as_xyz
'x, y, z'
'-x, y+1/2, -z+1/2'
'-x, -y, -z'
'x, -y-1/2, z-1/2'

loop_
_atom_site_type_symbol
_atom_site_label
_atom_site_fract_x
_atom_site_fract_y
_atom_site_fract_z
_atom_site_U_iso_or_equiv
_atom_site_adp_type
_atom_site_calc_flag
_atom_site_refinement_flags
_atom_site_occupancy
_atom_site_disorder_assembly
_atom_site_disorder_group
N N1 0.74419(16) 0.02707(16) 0.01230(8) 0.0237(3) Uani d . 1 . .
C C2 0.64855(17) 0.13614(18) 0.06151(9) 0.0220(3) Uani d . 1 . .
H H2 0.5507 0.133 0.0361 0.026 Uiso calc R 1 . .
O O4 0.94904(13) -0.11150(15) -0.09219(7) 0.0312(3) Uani d . 1 . .
C C8 0.85668(18) -0.01946(19) -0.12238(10) 0.0249(3) Uani d . 1 . .
C C7 0.63717(18) 0.0686(2) 0.14932(9) 0.0255(3) Uani d . 1 . .
O O1 0.51869(14) 0.13296(16) 0.18655(7) 0.0320(3) Uani d . 1 . .
C C5 0.80958(17) 0.27664(19) -0.07663(10) 0.0241(3) Uani d . 1 . .
H H5A 0.9091 0.2831 -0.0554 0.029 Uiso calc R 1 . .
H H5B 0.8093 0.3154 -0.1341 0.029 Uiso calc R 1 . .
C C4 0.71060(17) 0.39036(18) -0.02456(9) 0.0223(3) Uani d . 1 . .
H H4 0.6126 0.3887 -0.0498 0.027 Uiso calc R 1 . .
O O91 0.67225(15) 0.67327(15) 0.02363(8) 0.0405(3) Uani d . 1 . .
H H91 0.7015 0.7712 0.0231 0.061 Uiso calc R 1 . .
O O3 0.72305(16) -0.02473(18) 0.18282(8) 0.0434(4) Uani d . 1 . .
C C6 0.75608(17) 0.09224(19) -0.07327(9) 0.0226(3) Uani d . 1 . .
H H6 0.6588 0.0873 -0.0994 0.027 Uiso calc R 1 . .
C C3 0.69913(18) 0.32103(19) 0.06401(9) 0.0244(3) Uani d . 1 . .
H H3A 0.6298 0.388 0.0954 0.029 Uiso calc R 1 . .
H H3B 0.7936 0.3284 0.0918 0.029 Uiso calc R 1 . .
O O2 0.83440(15) -0.00053(17) -0.20437(7) 0.0370(3) Uani d . 1 . .
C C9 0.7656(2) 0.5714(2) -0.02568(11) 0.0312(4) Uani d . 1 . .
H H9A 0.8647 0.576 -0.0036 0.037 Uiso calc R 1 . .
H H9B 0.7667 0.6132 -0.0826 0.037 Uiso calc R 1 . .
C C10 0.4996(2) 0.0889(3) 0.27333(10) 0.0396(5) Uani d . 1 . .
H H10A 0.4118 0.1406 0.2937 0.059 Uiso calc R 1 . .
H H10B 0.582 0.1285 0.3053 0.059 Uiso calc R 1 . .
H H10C 0.4921 -0.0316 0.2786 0.059 Uiso calc R 1 . .
C C11 0.9277(2) -0.1006(3) -0.25831(11) 0.0452(5) Uani d . 1 . .
H H11A 0.903 -0.0782 -0.3156 0.068 Uiso calc R 1 . .
H H11B 0.9136 -0.2184 -0.2467 0.068 Uiso calc R 1 . .
H H11C 1.0282 -0.0712 -0.2482 0.068 Uiso calc R 1 . .
H H1 0.844(2) 0.032(2) 0.0344(10) 0.029(5) Uiso d . 1 . .

loop_
_atom_site_aniso_label
_atom_site_aniso_U_11
_atom_site_aniso_U_22
_atom_site_aniso_U_33
_atom_site_aniso_U_12
_atom_site_aniso_U_13
_atom_site_aniso_U_23
N1 0.0317(7) 0.0181(6) 0.0214(6) -0.0003(5) 0.0046(5) 0.0005(5)
C2 0.0248(7) 0.0212(7) 0.0200(7) 0.0011(6) 0.0032(5) 0.0000(6)
O4 0.0339(7) 0.0266(6) 0.0333(6) 0.0032(5) 0.0035(5) -0.0026(5)
C8 0.0287(8) 0.0208(7) 0.0251(7) -0.0036(6) 0.0040(6) -0.0041(6)
C7 0.0321(8) 0.0213(7) 0.0232(7) -0.0057(7) 0.0031(6) 0.0016(6)
O1 0.0380(7) 0.0373(7) 0.0207(5) -0.0014(5) 0.0079(5) 0.0013(5)
C5 0.0274(8) 0.0190(7) 0.0259(7) -0.0013(6) 0.0064(6) 0.0014(6)
C4 0.0253(7) 0.0184(7) 0.0231(7) -0.0027(6) 0.0043(6) 0.0002(6)
O91 0.0442(8) 0.0196(5) 0.0581(8) 0.0000(5) 0.0194(6) -0.0033(6)
O3 0.0477(8) 0.0485(8) 0.0339(7) 0.0122(7) 0.0056(6) 0.0150(6)
C6 0.0251(7) 0.0217(7) 0.0212(7) -0.0027(6) 0.0033(5) -0.0021(6)
C3 0.0313(9) 0.0189(7) 0.0230(7) -0.0006(6) 0.0033(6) -0.0009(6)
O2 0.0438(7) 0.0435(7) 0.0237(6) 0.0123(6) 0.0059(5) -0.0065(5)
C9 0.0373(9) 0.0213(7) 0.0352(9) -0.0015(7) 0.0100(7) 0.0010(7)
C10 0.0503(11) 0.0494(11) 0.0193(7) -0.0053(9) 0.0072(7) 0.0037(8)
C11 0.0501(12) 0.0546(12) 0.0312(9) 0.0183(10) 0.0096(8) -0.0111(9)

loop_
_atom_type_symbol
_atom_type_description
_atom_type_scat_dispersion_real
_atom_type_scat_dispersion_imag
_atom_type_scat_source
C C 0.0033 0.0016 'International Tables Vol C Tables 4.2.6.8 and 6.1.1.4'
H H 0.0000 0.0000 'International Tables Vol C Tables 4.2.6.8 and 6.1.1.4'
O O 0.0106 0.0060 'International Tables Vol C Tables 4.2.6.8 and 6.1.1.4'

loop_
_geom_angle_atom_site_label_1
_geom_angle_atom_site_label_2
_geom_angle_atom_site_label_3
_geom_angle_site_symmetry_1
_geom_angle_site_symmetry_3
_geom_angle
_geom_angle_publ_flag
C2 N1 C6 . . 110.16(12) ?
C2 N1 H1 . . 110.1(10) ?
C6 N1 H1 . . 104.3(10) ?
N1 C2 C7 . . 109.83(12) ?
N1 C2 C3 . . 113.27(12) ?
C7 C2 C3 . . 109.67(12) ?
N1 C2 H2 . . 108 ?
C7 C2 H2 . . 108 ?
C3 C2 H2 . . 108 ?
O4 C8 O2 . . 124.00(14) ?
O4 C8 C6 . . 124.87(14) ?
O2 C8 C6 . . 111.10(14) ?
O3 C7 O1 . . 124.19(14) ?
O3 C7 C2 . . 125.75(15) ?
O1 C7 C2 . . 110.01(13) ?
C7 O1 C10 . . 116.17(14) ?
C4 C5 C6 . . 110.44(12) ?
C4 C5 H5A . . 109.6 ?
C6 C5 H5A . . 109.6 ?
C4 C5 H5B . . 109.6 ?
C6 C5 H5B . . 109.6 ?
H5A C5 H5B . . 108.1 ?
C9 C4 C3 . . 112.07(13) ?
C9 C4 C5 . . 110.57(13) ?
C3 C4 C5 . . 109.96(13) ?
C9 C4 H4 . . 108 ?
C3 C4 H4 . . 108 ?
C5 C4 H4 . . 108 ?
C9 O91 H91 . . 109.5 ?
N1 C6 C8 . . 109.41(13) ?
N1 C6 C5 . . 113.04(12) ?
C8 C6 C5 . . 110.08(12) ?
N1 C6 H6 . . 108.1 ?
C8 C6 H6 . . 108.1 ?
C5 C6 H6 . . 108.1 ?
C4 C3 C2 . . 109.98(12) ?
C4 C3 H3A . . 109.7 ?
C2 C3 H3A . . 109.7 ?
C4 C3 H3B . . 109.7 ?
C2 C3 H3B . . 109.7 ?
H3A C3 H3B . . 108.2 ?
C8 O2 C11 . . 115.98(14) ?
O91 C9 C4 . . 109.19(13) ?
O91 C9 H9A . . 109.8 ?
C4 C9 H9A . . 109.8 ?
O91 C9 H9B . . 109.8 ?
C4 C9 H9B . . 109.8 ?
H9A C9 H9B . . 108.3 ?
O1 C10 H10A . . 109.5 ?
O1 C10 H10B . . 109.5 ?
H10A C10 H10B . . 109.5 ?
O1 C10 H10C . . 109.5 ?
H10A C10 H10C . . 109.5 ?
H10B C10 H10C . . 109.5 ?
O2 C11 H11A . . 109.5 ?
O2 C11 H11B . . 109.5 ?
H11A C11 H11B . . 109.5 ?
O2 C11 H11C . . 109.5 ?
H11A C11 H11C . . 109.5 ?
H11B C11 H11C . . 109.5 ?

loop_
_geom_bond_atom_site_label_1
_geom_bond_atom_site_label_2
_geom_bond_site_symmetry_2
_geom_bond_distance
_geom_bond_publ_flag
N1 C2 . 1.4640(19) ?
N1 C6 . 1.4696(19) ?
N1 H1 . 0.98(2) ?
C2 C7 . 1.509(2) ?
C2 C3 . 1.535(2) ?
C2 H2 . 0.98 ?
O4 C8 . 1.212(2) ?
C8 O2 . 1.3358(19) ?
C8 C6 . 1.503(2) ?
C7 O3 . 1.201(2) ?
C7 O1 . 1.341(2) ?
O1 C10 . 1.4452(18) ?
C5 C4 . 1.529(2) ?
C5 C6 . 1.540(2) ?
C5 H5A . 0.97 ?
C5 H5B . 0.97 ?
C4 C9 . 1.519(2) ?
C4 C3 . 1.526(2) ?
C4 H4 . 0.98 ?
O91 C9 . 1.420(2) ?
O91 H91 . 0.82 ?
C6 H6 . 0.98 ?
C3 H3A . 0.97 ?
C3 H3B . 0.97 ?
O2 C11 . 1.454(2) ?
C9 H9A . 0.97 ?
C9 H9B . 0.97 ?
C10 H10A . 0.96 ?
C10 H10B . 0.96 ?
C10 H10C . 0.96 ?
C11 H11A . 0.96 ?
C11 H11B . 0.96 ?
C11 H11C . 0.96 ?

loop_
_geom_hbond_atom_site_label_D
_geom_hbond_atom_site_label_H
_geom_hbond_atom_site_label_A
_geom_hbond_site_symmetry_A
_geom_hbond_distance_DH
_geom_hbond_distance_HA
_geom_hbond_distance_DA
_geom_hbond_angle_DHA
O91 H91 N1 1_565 0.82 2.07 2.883(2) 170.9
N1 H1 O4 3_755 0.98(2) 2.19(2) 3.144(2) 165(2)

loop_
_geom_torsion_atom_site_label_1
_geom_torsion_atom_site_label_2
_geom_torsion_atom_site_label_3
_geom_torsion_atom_site_label_4
_geom_torsion_site_symmetry_1
_geom_torsion_site_symmetry_2
_geom_torsion_site_symmetry_3
_geom_torsion_site_symmetry_4
_geom_torsion
_geom_torsion_publ_flag
C6 N1 C2 C7 . . . . -179.88(13) ?
C6 N1 C2 C3 . . . . -56.88(17) ?
N1 C2 C7 O3 . . . . 21.3(2) ?
C3 C2 C7 O3 . . . . -103.81(18) ?
N1 C2 C7 O1 . . . . -160.97(13) ?
C3 C2 C7 O1 . . . . 73.94(16) ?
O3 C7 O1 C10 . . . . 2.2(2) ?
C2 C7 O1 C10 . . . . -175.62(14) ?
C6 C5 C4 C9 . . . . 178.34(13) ?
C6 C5 C4 C3 . . . . 54.06(17) ?
C2 N1 C6 C8 . . . . 179.01(13) ?
C2 N1 C6 C5 . . . . 55.96(17) ?
O4 C8 C6 N1 . . . . -22.3(2) ?
O2 C8 C6 N1 . . . . 159.66(13) ?
O4 C8 C6 C5 . . . . 102.51(18) ?
O2 C8 C6 C5 . . . . -75.56(17) ?
C4 C5 C6 N1 . . . . -55.54(18) ?
C4 C5 C6 C8 . . . . -178.22(13) ?
C9 C4 C3 C2 . . . . -177.93(13) ?
C5 C4 C3 C2 . . . . -54.53(17) ?
N1 C2 C3 C4 . . . . 57.03(17) ?
C7 C2 C3 C4 . . . . -179.89(13) ?
O4 C8 O2 C11 . . . . 0.9(2) ?
C6 C8 O2 C11 . . . . 178.96(15) ?
C3 C4 C9 O91 . . . . -56.50(19) ?
C5 C4 C9 O91 . . . . -179.57(13) ?
